data_7025177
loop_
_publ_author_name
'Mart\'inez Belmonte, Marta'
'Wezenberg, Sander J.'
'Haak, Robert M.'
'Anselmo, Daniele'
'Escudero-Ad\'an, Eduardo C'
'Benet-Buchholz, Jordi'
'Kleij, Arjan W.'

_publ_section_title
;
 Self-assembly of Zn(salphen) complexes: steric regulation, stability
 studies and crystallographic analysis revealing an unexpected dimeric
 3,3'-t-Bu-substituted Zn(salphen) complex.
;
_journal_issue 19
_journal_name_full 'Dalton transactions (Cambridge, England : 2003)'
_journal_page_first 4541
_journal_page_last 4550
_journal_paper_doi 10.1039/b925560e
_journal_volume 39
_journal_year 2010
_chemical_formula_sum 'C63 H65 N9 O12 Zn2'
_chemical_formula_weight 1270.98
_chemical_name_systematic
;
?
;
_space_group_IT_number 15
_symmetry_cell_setting monoclinic
_symmetry_space_group_name_Hall '-C 2yc'
_symmetry_space_group_name_H-M 'C 1 2/c 1'
_atom_sites_solution_hydrogens geom
_atom_sites_solution_primary direct
_atom_sites_solution_secondary difmap
_audit_creation_method SHELXL-97
_cell_angle_alpha 90.00
_cell_angle_beta 98.874(3)
_cell_angle_gamma 90.00
_cell_formula_units_Z 4
_cell_length_a 9.9018(5)
_cell_length_b 22.1253(11)
_cell_length_c 27.9995(14)
_cell_measurement_reflns_used 7541
_cell_measurement_temperature 100(2)
_cell_measurement_theta_max 39.60
_cell_measurement_theta_min 3.46
_cell_volume 6060.7(5)
_computing_cell_refinement 'Bruker APEX2 v2009.1-0'
_computing_data_collection 'Bruker APEX2 v2009.1-0'
_computing_data_reduction 'Bruker SAINT V7.60A'
_computing_molecular_graphics 'Bruker SHELXTL'
_computing_publication_material 'Bruker SHELXTL'
_computing_structure_refinement 'SHELXS-97 (Sheldrick, 2008)'
_computing_structure_solution 'SHELXS-97 (Sheldrick, 2008)'
_diffrn_ambient_temperature 100(2)
_diffrn_detector_area_resol_mean 512
_diffrn_detector_type '4K CCD area detector APEX II'
_diffrn_measured_fraction_theta_full 0.930
_diffrn_measured_fraction_theta_max 0.930
_diffrn_measurement_device_type 'Kappa 4-axis goniometer bruker-nonius'
_diffrn_measurement_method
;
Fullsphere data collection, phi and omega scans
;
_diffrn_measurement_specimen_support 'magnetic support whith 10 micron nylon fiber cryoloop'
_diffrn_radiation_monochromator 'Multilayer Montel 200 mirrors'
_diffrn_radiation_type MoK\a
_diffrn_radiation_wavelength 0.71073
_diffrn_reflns_av_R_equivalents 0.0383
_diffrn_reflns_av_sigmaI/netI 0.0308
_diffrn_reflns_limit_h_max 17
_diffrn_reflns_limit_h_min -17
_diffrn_reflns_limit_k_max 39
_diffrn_reflns_limit_k_min -38
_diffrn_reflns_limit_l_max 48
_diffrn_reflns_limit_l_min -39
_diffrn_reflns_number 70784
_diffrn_reflns_theta_full 40.04
_diffrn_reflns_theta_max 40.04
_diffrn_reflns_theta_min 2.94
_diffrn_source 'rotating anode X-ray tube'
_diffrn_source_current 70
_diffrn_source_power 50
_diffrn_source_size '3 mm x 0.3 mm fine focus'
_diffrn_source_type 'Bruker-Nonius FR 591'
_exptl_absorpt_coefficient_mu 0.861
_exptl_absorpt_correction_T_max 1.0000
_exptl_absorpt_correction_T_min 0.8512
_exptl_absorpt_correction_type empirical
_exptl_absorpt_process_details
;
SADABS Version 2008/1 Bruker-Nonius
Blessing, Acta Cryst. (1995) A51 33-38
;
_exptl_crystal_colour colorless
_exptl_crystal_density_diffrn 1.393
_exptl_crystal_density_method 'not measured'
_exptl_crystal_description block
_exptl_crystal_F_000 2648
_exptl_crystal_size_max 0.30
_exptl_crystal_size_mid 0.20
_exptl_crystal_size_min 0.10
_refine_diff_density_max 3.376
_refine_diff_density_min -1.081
_refine_diff_density_rms 0.105
_refine_ls_extinction_method none
_refine_ls_goodness_of_fit_ref 1.031
_refine_ls_hydrogen_treatment noref
_refine_ls_matrix_type full
_refine_ls_number_parameters 406
_refine_ls_number_reflns 17502
_refine_ls_number_restraints 72
_refine_ls_restrained_S_all 1.119
_refine_ls_R_factor_all 0.0565
_refine_ls_R_factor_gt 0.0476
_refine_ls_shift/su_max 0.002
_refine_ls_shift/su_mean 0.000
_refine_ls_structure_factor_coef Fsqd
_refine_ls_weighting_details 'calc w=1/[\s^2^(Fo^2^)+(0.0785P)^2^+7.3853P] where P=(Fo^2^+2Fc^2^)/3'
_refine_ls_weighting_scheme calc
_refine_ls_wR_factor_gt 0.1355
_refine_ls_wR_factor_ref 0.1435
_reflns_number_gt 14918
_reflns_number_total 17502
_reflns_threshold_expression >2sigma(I)
_cod_data_source_file b925560e.txt
_cod_data_source_block awk80b_0m
_cod_depositor_comments
;
The following automatic conversions were performed:
'_diffrn_measurement_specimen_suppport' tag replaced with
'_diffrn_measurement_specimen_support'.

Automatic conversion script
Id: cif_correct_tags 1440 2010-10-19 06:21:57Z saulius 

The following automatic conversions were performed:

'_symmetry_cell_setting' value 'Monoclinic' changed to 'monoclinic'
according to /home/saulius/struct/CIF-dictionaries/cif_core.dic
dictionary named 'cif_core.dic' version 2.4.2 from 2011-04-26.

Automatic conversion script
Id: cif_fix_values 1891 2012-01-12 08:04:46Z andrius 
;
_cod_original_sg_symbol_H-M C2/c
_cod_database_code 7025177

loop_
_symmetry_equiv_pos_as_xyz
'x, y, z'
'-x, y, -z+1/2'
'x+1/2, y+1/2, z'
'-x+1/2, y+1/2, -z+1/2'
'-x, -y, -z'
'x, -y, z-1/2'
'-x+1/2, -y+1/2, -z'
'x+1/2, -y+1/2, z-1/2'

loop_
_atom_site_label
_atom_site_type_symbol
_atom_site_fract_x
_atom_site_fract_y
_atom_site_fract_z
_atom_site_U_iso_or_equiv
_atom_site_adp_type
_atom_site_occupancy
_atom_site_symmetry_multiplicity
_atom_site_calc_flag
_atom_site_refinement_flags
_atom_site_disorder_assembly
_atom_site_disorder_group
C1 C 0.68492(12) 0.29355(6) 0.32504(5) 0.01889(19) Uani 1 1 d . . .
C2 C 0.74457(14) 0.25997(8) 0.36625(5) 0.0254(2) Uani 1 1 d . . .
C3 C 0.81463(18) 0.29236(10) 0.40513(6) 0.0332(3) Uani 1 1 d . . .
H2 H 0.8522 0.2703 0.4331 0.040 Uiso 1 1 calc R . .
C4 C 0.83345(17) 0.35458(10) 0.40583(6) 0.0335(3) Uani 1 1 d . . .
C5 C 0.78628(15) 0.38571(8) 0.36341(6) 0.0279(3) Uani 1 1 d . . .
H5 H 0.8020 0.4280 0.3619 0.034 Uiso 1 1 calc R . .
C6 C 0.71570(12) 0.35591(6) 0.32270(5) 0.0199(2) Uani 1 1 d . . .
C7 C 0.73790(18) 0.19074(9) 0.36774(6) 0.0321(3) Uani 1 1 d . . .
C8 C 0.7959(3) 0.16417(10) 0.32427(8) 0.0455(5) Uani 1 1 d . . .
H8A H 0.7844 0.1202 0.3238 0.068 Uiso 1 1 calc R . .
H8B H 0.8932 0.1741 0.3271 0.068 Uiso 1 1 calc R . .
H8C H 0.7468 0.1814 0.2943 0.068 Uiso 1 1 calc R . .
C9 C 0.5918(2) 0.16879(9) 0.36668(8) 0.0386(4) Uani 1 1 d . . .
H9A H 0.5911 0.1246 0.3693 0.058 Uiso 1 1 calc R . .
H9B H 0.5361 0.1811 0.3362 0.058 Uiso 1 1 calc R . .
H9C H 0.5539 0.1865 0.3939 0.058 Uiso 1 1 calc R . .
C10 C 0.8242(2) 0.16394(13) 0.41322(8) 0.0466(5) Uani 1 1 d . . .
H10A H 0.7848 0.1758 0.4418 0.070 Uiso 1 1 calc R . .
H10B H 0.9180 0.1792 0.4161 0.070 Uiso 1 1 calc R . .
H10C H 0.8247 0.1198 0.4107 0.070 Uiso 1 1 calc R . .
C11 C 0.9024(2) 0.38868(13) 0.45074(8) 0.0463(5) Uani 1 1 d . . .
C12 C 1.0187(3) 0.42646(17) 0.43841(12) 0.0680(8) Uani 1 1 d U . .
H12A H 0.9823 0.4594 0.4167 0.102 Uiso 1 1 calc R . .
H12B H 1.0794 0.4012 0.4224 0.102 Uiso 1 1 calc R . .
H12C H 1.0701 0.4434 0.4681 0.102 Uiso 1 1 calc R . .
C13 C 0.7947(3) 0.42550(14) 0.47074(11) 0.0569(6) Uani 1 1 d U . .
H13A H 0.8355 0.4447 0.5011 0.085 Uiso 1 1 calc R . .
H13B H 0.7199 0.3989 0.4767 0.085 Uiso 1 1 calc R . .
H13C H 0.7589 0.4567 0.4473 0.085 Uiso 1 1 calc R . .
C14 C 0.9647(3) 0.34442(14) 0.49128(10) 0.0560(6) Uani 1 1 d U . .
H14A H 1.0335 0.3190 0.4795 0.084 Uiso 1 1 calc R . .
H14B H 0.8922 0.3188 0.5005 0.084 Uiso 1 1 calc R . .
H14C H 1.0076 0.3675 0.5194 0.084 Uiso 1 1 calc R . .
C15 C 0.68748(12) 0.39249(6) 0.27943(5) 0.01810(18) Uani 1 1 d . . .
H15 H 0.7042 0.4347 0.2827 0.022 Uiso 1 1 calc R . .
C16 C 0.61695(11) 0.41143(5) 0.19642(4) 0.01508(16) Uani 1 1 d . . .
C17 C 0.59392(13) 0.47355(5) 0.19871(5) 0.0197(2) Uani 1 1 d . . .
H17 H 0.5989 0.4931 0.2291 0.024 Uiso 1 1 calc R . .
C18 C 0.56366(15) 0.50662(5) 0.15622(6) 0.0236(2) Uani 1 1 d . . .
H18 H 0.5477 0.5489 0.1579 0.028 Uiso 1 1 calc R . .
C19 C 0.55642(16) 0.47882(6) 0.11125(6) 0.0236(2) Uani 1 1 d . . .
H19 H 0.5351 0.5020 0.0825 0.028 Uiso 1 1 calc R . .
C20 C 0.58042(14) 0.41705(5) 0.10854(5) 0.0201(2) Uani 1 1 d . . .
H20 H 0.5759 0.3978 0.0780 0.024 Uiso 1 1 calc R . .
C21 C 0.61122(12) 0.38359(5) 0.15101(4) 0.01538(16) Uani 1 1 d . . .
C22 C 0.69675(13) 0.29604(5) 0.11970(4) 0.01758(18) Uani 1 1 d . . .
H22 H 0.7179 0.3210 0.0942 0.021 Uiso 1 1 calc R . .
C23 C 0.73346(12) 0.23264(5) 0.11900(4) 0.01573(17) Uani 1 1 d . . .
C24 C 0.73505(12) 0.19302(5) 0.16000(4) 0.01605(17) Uani 1 1 d . . .
C25 C 0.77423(15) 0.13193(5) 0.15157(5) 0.0204(2) Uani 1 1 d . . .
C26 C 0.80173(14) 0.11045(5) 0.10803(5) 0.0201(2) Uani 1 1 d . . .
H26 H 0.8194 0.0688 0.1037 0.024 Uiso 1 1 calc R . .
C27 C 0.80293(13) 0.15139(5) 0.07057(4) 0.01784(18) Uani 1 1 d . . .
C28 C 0.77065(14) 0.21165(5) 0.07600(5) 0.01853(19) Uani 1 1 d . . .
H28 H 0.7739 0.2390 0.0501 0.022 Uiso 1 1 calc R . .
N1 N 0.64141(10) 0.37236(4) 0.23668(4) 0.01502(15) Uani 1 1 d . . .
N2 N 0.63756(11) 0.32072(4) 0.15242(4) 0.01527(15) Uani 1 1 d . . .
N3 N 0.78390(19) 0.08806(6) 0.19107(6) 0.0346(3) Uani 1 1 d . . .
N4 N 0.84155(14) 0.13079(5) 0.02566(4) 0.0232(2) Uani 1 1 d . . .
O1 O 0.60088(9) 0.26655(4) 0.28893(3) 0.01598(13) Uani 1 1 d . . .
O2 O 0.70303(11) 0.20864(4) 0.20056(4) 0.01952(16) Uani 1 1 d . . .
O3 O 0.8444(2) 0.10269(8) 0.23035(6) 0.0562(5) Uani 1 1 d U . .
O4 O 0.7367(2) 0.03782(6) 0.18160(7) 0.0519(5) Uani 1 1 d . . .
O5 O 0.86823(16) 0.07711(5) 0.02136(5) 0.0331(3) Uani 1 1 d . . .
O6 O 0.84676(17) 0.16845(6) -0.00644(4) 0.0352(3) Uani 1 1 d . . .
Zn1 Zn 0.603812(14) 0.281686(6) 0.217438(5) 0.01394(4) Uani 1 1 d . . .
N1P N 0.9603(3) 0.39423(15) 0.20639(11) 0.0480(9) Uani 0.50 1 d PGU A -1
C2P C 0.9691(4) 0.45550(14) 0.21742(11) 0.0493(10) Uani 0.50 1 d PGU A -1
C3P C 1.0139(5) 0.47412(15) 0.26462(12) 0.0658(10) Uani 0.50 1 d PGU A -1
H3PA H 1.0199 0.5160 0.2722 0.079 Uiso 0.50 1 calc PR A -1
C4P C 1.0499(5) 0.4315(2) 0.30080(11) 0.0658(10) Uani 0.50 1 d PGU A -1
H4PA H 1.0805 0.4442 0.3331 0.079 Uiso 0.50 1 calc PR A -1
C5P C 1.0411(5) 0.37020(18) 0.28977(13) 0.0658(10) Uani 0.50 1 d PGU A -1
H5PA H 1.0657 0.3410 0.3145 0.079 Uiso 0.50 1 calc PR A -1
C6P C 0.9963(6) 0.35158(14) 0.24257(14) 0.0571(12) Uani 0.50 1 d PGU A -1
C7P C 0.9281(8) 0.4942(4) 0.1788(3) 0.0687(16) Uani 0.50 1 d PU A -1
H7PA H 0.9005 0.4704 0.1494 0.103 Uiso 0.50 1 calc PR A -1
H7PB H 1.0042 0.5208 0.1742 0.103 Uiso 0.50 1 calc PR A -1
H7PC H 0.8508 0.5187 0.1855 0.103 Uiso 0.50 1 calc PR A -1
C8P C 0.9933(10) 0.2862(3) 0.2304(3) 0.077(2) Uani 0.50 1 d PU A -1
H8PA H 1.0212 0.2626 0.2599 0.115 Uiso 0.50 1 calc PR A -1
H8PB H 1.0562 0.2782 0.2074 0.115 Uiso 0.50 1 calc PR A -1
H8PC H 0.9003 0.2746 0.2160 0.115 Uiso 0.50 1 calc PR A -1

loop_
_atom_site_aniso_label
_atom_site_aniso_U_11
_atom_site_aniso_U_22
_atom_site_aniso_U_33
_atom_site_aniso_U_23
_atom_site_aniso_U_13
_atom_site_aniso_U_12
C1 0.0164(4) 0.0273(5) 0.0126(5) 0.0003(4) 0.0012(3) 0.0029(4)
C2 0.0218(5) 0.0385(7) 0.0151(5) 0.0045(5) 0.0004(4) 0.0054(5)
C3 0.0282(6) 0.0540(10) 0.0150(6) 0.0022(6) -0.0040(5) 0.0048(6)
C4 0.0260(6) 0.0543(10) 0.0176(7) -0.0083(6) -0.0043(5) -0.0010(6)
C5 0.0235(5) 0.0400(8) 0.0189(6) -0.0090(5) -0.0013(4) -0.0048(5)
C6 0.0172(4) 0.0279(5) 0.0141(5) -0.0044(4) 0.0005(3) -0.0019(4)
C7 0.0331(7) 0.0393(8) 0.0231(7) 0.0127(6) 0.0019(5) 0.0139(6)
C8 0.0599(12) 0.0433(10) 0.0358(10) 0.0127(8) 0.0151(9) 0.0310(9)
C9 0.0381(8) 0.0381(8) 0.0388(10) 0.0181(7) 0.0030(7) 0.0079(7)
C10 0.0391(9) 0.0632(13) 0.0355(10) 0.0239(9) -0.0001(7) 0.0189(9)
C11 0.0408(9) 0.0691(15) 0.0238(9) -0.0160(9) -0.0117(7) 0.0010(9)
C12 0.0634(13) 0.0728(15) 0.0596(14) -0.0145(12) -0.0162(11) -0.0182(12)
C13 0.0595(10) 0.0580(9) 0.0496(9) -0.0159(8) -0.0033(8) 0.0072(8)
C14 0.0544(11) 0.0696(14) 0.0367(11) -0.0094(10) -0.0156(9) 0.0111(10)
C15 0.0167(4) 0.0209(4) 0.0167(5) -0.0049(3) 0.0028(3) -0.0033(3)
C16 0.0173(4) 0.0127(3) 0.0159(5) -0.0017(3) 0.0045(3) -0.0009(3)
C17 0.0245(5) 0.0133(4) 0.0225(6) -0.0033(3) 0.0080(4) -0.0013(3)
C18 0.0312(6) 0.0124(4) 0.0287(7) 0.0002(4) 0.0096(5) 0.0013(4)
C19 0.0329(6) 0.0147(4) 0.0240(6) 0.0043(4) 0.0070(5) 0.0047(4)
C20 0.0299(5) 0.0149(4) 0.0163(5) 0.0022(3) 0.0058(4) 0.0041(4)
C21 0.0209(4) 0.0117(3) 0.0141(4) -0.0001(3) 0.0048(3) 0.0016(3)
C22 0.0281(5) 0.0133(4) 0.0125(5) 0.0012(3) 0.0067(4) 0.0038(3)
C23 0.0237(4) 0.0129(3) 0.0112(4) 0.0004(3) 0.0048(3) 0.0031(3)
C24 0.0220(4) 0.0136(4) 0.0132(4) 0.0014(3) 0.0050(3) 0.0037(3)
C25 0.0312(5) 0.0142(4) 0.0172(5) 0.0030(3) 0.0078(4) 0.0064(4)
C26 0.0289(5) 0.0143(4) 0.0179(5) -0.0002(3) 0.0061(4) 0.0052(4)
C27 0.0250(5) 0.0162(4) 0.0123(5) -0.0012(3) 0.0030(4) 0.0056(3)
C28 0.0283(5) 0.0155(4) 0.0124(5) 0.0003(3) 0.0049(4) 0.0056(3)
N1 0.0161(3) 0.0160(3) 0.0134(4) -0.0017(3) 0.0036(3) -0.0012(3)
N2 0.0219(4) 0.0115(3) 0.0129(4) 0.0003(3) 0.0043(3) 0.0023(3)
N3 0.0624(10) 0.0209(5) 0.0256(6) 0.0097(4) 0.0226(6) 0.0186(6)
N4 0.0357(6) 0.0210(4) 0.0130(4) -0.0022(3) 0.0033(4) 0.0108(4)
O1 0.0180(3) 0.0192(3) 0.0107(3) 0.0006(3) 0.0020(3) 0.0025(3)
O2 0.0304(4) 0.0162(3) 0.0136(4) 0.0024(3) 0.0086(3) 0.0066(3)
O3 0.1065(13) 0.0372(7) 0.0234(6) 0.0100(5) 0.0052(7) 0.0277(8)
O4 0.0843(13) 0.0220(5) 0.0570(10) 0.0145(6) 0.0351(9) 0.0037(6)
O5 0.0565(8) 0.0214(4) 0.0223(5) -0.0044(4) 0.0088(5) 0.0156(5)
O6 0.0647(9) 0.0285(5) 0.0146(5) 0.0039(4) 0.0133(5) 0.0188(5)
Zn1 0.01820(6) 0.01308(6) 0.01109(7) 0.00019(4) 0.00395(4) 0.00078(4)
N1P 0.0287(12) 0.0566(17) 0.0608(18) 0.0057(15) 0.0140(12) -0.0014(12)
C2P 0.0317(13) 0.0601(19) 0.059(2) -0.0046(16) 0.0174(14) -0.0030(13)
C3P 0.0561(12) 0.0754(14) 0.0682(14) -0.0030(11) 0.0172(11) 0.0014(11)
C4P 0.0561(12) 0.0754(14) 0.0682(14) -0.0030(11) 0.0172(11) 0.0014(11)
C5P 0.0561(12) 0.0754(14) 0.0682(14) -0.0030(11) 0.0172(11) 0.0014(11)
C6P 0.0383(14) 0.075(2) 0.058(2) 0.0116(17) 0.0067(17) 0.0003(18)
C7P 0.063(2) 0.072(2) 0.072(2) 0.0040(18) 0.0118(18) -0.0012(18)
C8P 0.068(3) 0.081(3) 0.081(3) 0.0013(19) 0.012(2) -0.0073(19)

loop_
_atom_type_symbol
_atom_type_description
_atom_type_scat_dispersion_real
_atom_type_scat_dispersion_imag
_atom_type_scat_source
C C 0.0033 0.0016 'International Tables Vol C Tables 4.2.6.8 and 6.1.1.4'
H H 0.0000 0.0000 'International Tables Vol C Tables 4.2.6.8 and 6.1.1.4'
N N 0.0061 0.0033 'International Tables Vol C Tables 4.2.6.8 and 6.1.1.4'
O O 0.0106 0.0060 'International Tables Vol C Tables 4.2.6.8 and 6.1.1.4'
Zn Zn 0.2839 1.4301 'International Tables Vol C Tables 4.2.6.8 and 6.1.1.4'

loop_
_geom_angle_atom_site_label_1
_geom_angle_atom_site_label_2
_geom_angle_atom_site_label_3
_geom_angle
_geom_angle_site_symmetry_1
_geom_angle_site_symmetry_3
O1 C1 C6 120.65(11) . .
O1 C1 C2 120.60(13) . .
C6 C1 C2 118.75(13) . .
C3 C2 C1 117.33(16) . .
C3 C2 C7 120.66(14) . .
C1 C2 C7 121.98(14) . .
C4 C3 C2 124.72(16) . .
C3 C4 C5 116.90(15) . .
C3 C4 C11 122.76(18) . .
C5 C4 C11 120.3(2) . .
C4 C5 C6 121.32(16) . .
C5 C6 C1 120.18(14) . .
C5 C6 C15 115.08(13) . .
C1 C6 C15 124.62(11) . .
C9 C7 C2 111.27(13) . .
C9 C7 C10 107.34(16) . .
C2 C7 C10 112.75(18) . .
C9 C7 C8 109.4(2) . .
C2 C7 C8 109.67(15) . .
C10 C7 C8 106.26(16) . .
C12 C11 C13 113.1(3) . .
C12 C11 C4 110.2(2) . .
C13 C11 C4 108.50(18) . .
C12 C11 C14 106.6(2) . .
C13 C11 C14 106.9(2) . .
C4 C11 C14 111.4(2) . .
N1 C15 C6 125.26(11) . .
C17 C16 C21 119.25(11) . .
C17 C16 N1 125.11(11) . .
C21 C16 N1 115.60(9) . .
C18 C17 C16 119.61(12) . .
C17 C18 C19 121.04(11) . .
C20 C19 C18 119.83(13) . .
C19 C20 C21 119.47(12) . .
C20 C21 C16 120.78(10) . .
C20 C21 N2 124.12(10) . .
C16 C21 N2 115.09(10) . .
N2 C22 C23 124.36(11) . .
C28 C23 C24 120.91(10) . .
C28 C23 C22 115.78(10) . .
C24 C23 C22 123.30(10) . .
O2 C24 C25 120.85(10) . .
O2 C24 C23 124.85(10) . .
C25 C24 C23 114.29(10) . .
C26 C25 C24 124.53(11) . .
C26 C25 N3 116.24(11) . .
C24 C25 N3 119.22(11) . .
C25 C26 C27 118.10(11) . .
C28 C27 C26 121.10(11) . .
C28 C27 N4 119.75(11) . .
C26 C27 N4 119.13(10) . .
C27 C28 C23 120.83(11) . .
C15 N1 C16 121.41(10) . .
C15 N1 Zn1 126.24(9) . .
C16 N1 Zn1 112.28(7) . .
C22 N2 C21 120.08(10) . .
C22 N2 Zn1 126.77(8) . .
C21 N2 Zn1 112.17(7) . .
O3 N3 O4 124.06(16) . .
O3 N3 C25 118.29(16) . .
O4 N3 C25 117.53(17) . .
O5 N4 O6 123.30(12) . .
O5 N4 C27 118.77(12) . .
O6 N4 C27 117.92(11) . .
C1 O1 Zn1 124.41(8) . .
C1 O1 Zn1 119.00(7) . 2_655
Zn1 O1 Zn1 92.98(4) . 2_655
C24 O2 Zn1 129.32(8) . .
O2 Zn1 O1 100.54(4) . .
O2 Zn1 O1 111.58(4) . 2_655
O1 Zn1 O1 83.91(4) . 2_655
O2 Zn1 N2 88.71(4) . .
O1 Zn1 N2 162.67(4) . .
O1 Zn1 N2 106.43(4) 2_655 .
O2 Zn1 N1 139.95(4) . .
O1 Zn1 N1 86.19(4) . .
O1 Zn1 N1 108.37(4) 2_655 .
N2 Zn1 N1 77.42(4) . .
O2 Zn1 Zn1 124.36(3) . 2_655
O1 Zn1 Zn1 43.52(2) . 2_655
O1 Zn1 Zn1 43.51(3) 2_655 2_655
N2 Zn1 Zn1 139.40(3) . 2_655
N1 Zn1 Zn1 87.38(3) . 2_655
C2P N1P C6P 120.0 . .
C3P C2P N1P 120.0 . .
C3P C2P C7P 124.7(4) . .
N1P C2P C7P 115.3(4) . .
C2P C3P C4P 120.0 . .
C5P C4P C3P 120.0 . .
C4P C5P C6P 120.0 . .
C5P C6P N1P 120.0 . .
C5P C6P C8P 119.9(4) . .
N1P C6P C8P 120.0(4) . .

loop_
_geom_bond_atom_site_label_1
_geom_bond_atom_site_label_2
_geom_bond_distance
_geom_bond_site_symmetry_2
C1 O1 1.3461(16) .
C1 C6 1.417(2) .
C1 C2 1.4218(19) .
C2 C3 1.395(2) .
C2 C7 1.534(3) .
C3 C4 1.389(3) .
C4 C5 1.390(3) .
C4 C11 1.534(2) .
C5 C6 1.4062(19) .
C6 C15 1.4479(19) .
C7 C9 1.522(3) .
C7 C10 1.538(2) .
C7 C8 1.540(3) .
C11 C12 1.505(4) .
C11 C13 1.517(4) .
C11 C14 1.553(4) .
C15 N1 1.2925(16) .
C16 C17 1.3964(16) .
C16 C21 1.4059(16) .
C16 N1 1.4114(16) .
C17 C18 1.390(2) .
C18 C19 1.393(2) .
C19 C20 1.3913(17) .
C20 C21 1.3940(17) .
C21 N2 1.4148(14) .
C22 N2 1.2832(15) .
C22 C23 1.4500(15) .
C23 C28 1.3918(17) .
C23 C24 1.4425(16) .
C24 O2 1.2730(15) .
C24 C25 1.4359(16) .
C25 C26 1.3743(18) .
C25 N3 1.4634(18) .
C26 C27 1.3872(18) .
C27 C28 1.3849(16) .
C27 N4 1.4435(17) .
N1 Zn1 2.0957(10) .
N2 Zn1 2.0880(10) .
N3 O3 1.212(3) .
N3 O4 1.219(2) .
N4 O5 1.2266(15) .
N4 O6 1.2326(17) .
O1 Zn1 2.0342(9) .
O1 Zn1 2.0348(9) 2_655
O2 Zn1 1.9860(9) .
Zn1 O1 2.0348(9) 2_655
Zn1 Zn1 2.9510(3) 2_655
N1P C2P 1.3900 .
N1P C6P 1.3900 .
C2P C3P 1.3900 .
C2P C7P 1.391(8) .
C3P C4P 1.3900 .
C4P C5P 1.3900 .
C5P C6P 1.3900 .
C6P C8P 1.485(8) .

loop_
_geom_torsion_atom_site_label_1
_geom_torsion_atom_site_label_2
_geom_torsion_atom_site_label_3
_geom_torsion_atom_site_label_4
_geom_torsion
_geom_torsion_site_symmetry_1
_geom_torsion_site_symmetry_4
O1 C1 C2 C3 -171.15(13) . .
C6 C1 C2 C3 8.9(2) . .
O1 C1 C2 C7 11.2(2) . .
C6 C1 C2 C7 -168.78(13) . .
C1 C2 C3 C4 -2.0(3) . .
C7 C2 C3 C4 175.75(16) . .
C2 C3 C4 C5 -4.4(3) . .
C2 C3 C4 C11 175.53(18) . .
C3 C4 C5 C6 3.6(2) . .
C11 C4 C5 C6 -176.26(16) . .
C4 C5 C6 C1 3.3(2) . .
C4 C5 C6 C15 -172.81(14) . .
O1 C1 C6 C5 170.35(12) . .
C2 C1 C6 C5 -9.71(19) . .
O1 C1 C6 C15 -13.92(18) . .
C2 C1 C6 C15 166.02(12) . .
C3 C2 C7 C9 115.95(18) . .
C1 C2 C7 C9 -66.44(19) . .
C3 C2 C7 C10 -4.7(2) . .
C1 C2 C7 C10 172.90(15) . .
C3 C2 C7 C8 -122.90(18) . .
C1 C2 C7 C8 54.7(2) . .
C3 C4 C11 C12 126.2(3) . .
C5 C4 C11 C12 -53.9(3) . .
C3 C4 C11 C13 -109.4(3) . .
C5 C4 C11 C13 70.4(3) . .
C3 C4 C11 C14 8.0(3) . .
C5 C4 C11 C14 -172.1(2) . .
C5 C6 C15 N1 169.85(12) . .
C1 C6 C15 N1 -6.08(19) . .
C21 C16 C17 C18 1.01(18) . .
N1 C16 C17 C18 -176.51(12) . .
C16 C17 C18 C19 -0.3(2) . .
C17 C18 C19 C20 -0.3(2) . .
C18 C19 C20 C21 0.1(2) . .
C19 C20 C21 C16 0.63(19) . .
C19 C20 C21 N2 -179.89(12) . .
C17 C16 C21 C20 -1.21(17) . .
N1 C16 C21 C20 176.55(11) . .
C17 C16 C21 N2 179.27(10) . .
N1 C16 C21 N2 -2.98(14) . .
N2 C22 C23 C28 167.23(13) . .
N2 C22 C23 C24 -14.0(2) . .
C28 C23 C24 O2 179.77(13) . .
C22 C23 C24 O2 1.1(2) . .
C28 C23 C24 C25 -1.38(18) . .
C22 C23 C24 C25 179.92(12) . .
O2 C24 C25 C26 175.64(14) . .
C23 C24 C25 C26 -3.3(2) . .
O2 C24 C25 N3 -3.1(2) . .
C23 C24 C25 N3 178.00(14) . .
C24 C25 C26 C27 5.6(2) . .
N3 C25 C26 C27 -175.66(14) . .
C25 C26 C27 C28 -3.2(2) . .
C25 C26 C27 N4 175.40(13) . .
C26 C27 C28 C23 -1.2(2) . .
N4 C27 C28 C23 -179.83(13) . .
C24 C23 C28 C27 3.6(2) . .
C22 C23 C28 C27 -177.64(12) . .
C6 C15 N1 C16 -179.92(11) . .
C6 C15 N1 Zn1 -3.13(17) . .
C17 C16 N1 C15 -22.58(17) . .
C21 C16 N1 C15 159.81(11) . .
C17 C16 N1 Zn1 160.21(10) . .
C21 C16 N1 Zn1 -17.40(12) . .
C23 C22 N2 C21 177.28(12) . .
C23 C22 N2 Zn1 9.56(19) . .
C20 C21 N2 C22 33.08(18) . .
C16 C21 N2 C22 -147.42(12) . .
C20 C21 N2 Zn1 -157.52(10) . .
C16 C21 N2 Zn1 21.98(12) . .
C26 C25 N3 O3 134.10(18) . .
C24 C25 N3 O3 -47.1(2) . .
C26 C25 N3 O4 -42.0(2) . .
C24 C25 N3 O4 136.80(17) . .
C28 C27 N4 O5 -179.17(14) . .
C26 C27 N4 O5 2.2(2) . .
C28 C27 N4 O6 1.3(2) . .
C26 C27 N4 O6 -177.35(15) . .
C6 C1 O1 Zn1 41.71(15) . .
C2 C1 O1 Zn1 -138.23(10) . .
C6 C1 O1 Zn1 -75.14(13) . 2_655
C2 C1 O1 Zn1 104.92(12) . 2_655
C25 C24 O2 Zn1 -163.39(10) . .
C23 C24 O2 Zn1 15.39(19) . .
C24 O2 Zn1 O1 179.62(11) . .
C24 O2 Zn1 O1 92.05(12) . 2_655
C24 O2 Zn1 N2 -15.13(12) . .
C24 O2 Zn1 N1 -83.70(13) . .
C24 O2 Zn1 Zn1 139.65(10) . 2_655
C1 O1 Zn1 O2 101.76(9) . .
Zn1 O1 Zn1 O2 -129.63(4) 2_655 .
C1 O1 Zn1 O1 -147.36(8) . 2_655
Zn1 O1 Zn1 O1 -18.75(5) 2_655 2_655
C1 O1 Zn1 N2 -19.54(18) . .
Zn1 O1 Zn1 N2 109.07(12) 2_655 .
C1 O1 Zn1 N1 -38.41(9) . .
Zn1 O1 Zn1 N1 90.20(4) 2_655 .
C1 O1 Zn1 Zn1 -128.61(10) . 2_655
C22 N2 Zn1 O2 2.64(11) . .
C21 N2 Zn1 O2 -165.89(8) . .
C22 N2 Zn1 O1 125.47(13) . .
C21 N2 Zn1 O1 -43.06(17) . .
C22 N2 Zn1 O1 -109.50(11) . 2_655
C21 N2 Zn1 O1 81.96(8) . 2_655
C22 N2 Zn1 N1 144.79(12) . .
C21 N2 Zn1 N1 -23.75(8) . .
C22 N2 Zn1 Zn1 -144.63(9) . 2_655
C21 N2 Zn1 Zn1 46.84(10) . 2_655
C15 N1 Zn1 O2 -82.39(11) . .
C16 N1 Zn1 O2 94.65(9) . .
C15 N1 Zn1 O1 19.48(10) . .
C16 N1 Zn1 O1 -163.48(7) . .
C15 N1 Zn1 O1 101.77(10) . 2_655
C16 N1 Zn1 O1 -81.19(8) . 2_655
C15 N1 Zn1 N2 -154.86(10) . .
C16 N1 Zn1 N2 22.19(7) . .
C15 N1 Zn1 Zn1 63.05(9) . 2_655
C16 N1 Zn1 Zn1 -119.90(7) . 2_655
C6P N1P C2P C3P 0.0 . .
C6P N1P C2P C7P -178.8(4) . .
N1P C2P C3P C4P 0.0 . .
C7P C2P C3P C4P 178.7(5) . .
C2P C3P C4P C5P 0.0 . .
C3P C4P C5P C6P 0.0 . .
C4P C5P C6P N1P 0.0 . .
C4P C5P C6P C8P 177.1(6) . .
C2P N1P C6P C5P 0.0 . .
C2P N1P C6P C8P -177.1(6) . .
